data_2218583
loop_
_publ_author_name
'Venegas-Yazigi, Diego'
'Castillo, Carolina'
'Paredes-Garc\'ia, Ver\'onica'
'Vega, Andr\'es'
'Spodine, Evgenia'

_publ_section_title
;
 2-(2-Pyridylamino)pyridinium tetrachloridozincate(II)
;
_journal_issue 6
_journal_name_full 'Acta Crystallographica Section E'
_journal_page_first m777
_journal_page_last m778
_journal_paper_doi 10.1107/S1600536808007745
_journal_volume 64
_journal_year 2008
_chemical_formula_iupac '(C10 H10 N3)2 [Zn Cl4]'
_chemical_formula_moiety '2C10 H10 N3 + , Cl4 Zn 2-'
_chemical_formula_sum 'C20 H20 Cl4 N6 Zn'
_chemical_formula_weight 551.61
_chemical_name_systematic
;
2-(2-Pyridylamino)pyridinium tetrachloridozincate(II)
;
_space_group_IT_number 15
_symmetry_cell_setting monoclinic
_symmetry_space_group_name_Hall '-C 2yc'
_symmetry_space_group_name_H-M 'C 1 2/c 1'
_atom_sites_solution_hydrogens geom
_atom_sites_solution_primary direct
_atom_sites_solution_secondary difmap
_audit_creation_method SHELXL97
_cell_angle_alpha 90.00
_cell_angle_beta 101.13(3)
_cell_angle_gamma 90.00
_cell_formula_units_Z 4
_cell_length_a 14.620(3)
_cell_length_b 11.260(2)
_cell_length_c 14.765(3)
_cell_measurement_reflns_used 12557
_cell_measurement_temperature 150(2)
_cell_measurement_theta_max 27.485
_cell_measurement_theta_min 2.910
_cell_volume 2384.9(8)
_computing_cell_refinement 'SAINT-NT (Bruker, 1999)'
_computing_data_collection 'SMART-NT (Bruker, 2001)'
_computing_data_reduction 'SAINT-NT (Bruker, 1999)'
_computing_molecular_graphics 'SHELXTL-NT (Sheldrick, 2008)'
_computing_publication_material 'SHELXTL-NT (Sheldrick, 2008)'
_computing_structure_refinement 'SHELXTL-NT (Sheldrick, 2008)'
_computing_structure_solution 'SHELXTL-NT (Sheldrick, 2008)'
_diffrn_ambient_temperature 298(2)
_diffrn_measured_fraction_theta_full 0.998
_diffrn_measured_fraction_theta_max 0.998
_diffrn_measurement_device_type 'Siemens SMART CCD area-detector'
_diffrn_measurement_method 'phi and omega scans'
_diffrn_radiation_monochromator graphite
_diffrn_radiation_source 'fine-focus sealed tube'
_diffrn_radiation_type MoK\a
_diffrn_radiation_wavelength 0.71073
_diffrn_reflns_av_R_equivalents 0.0292
_diffrn_reflns_av_sigmaI/netI 0.0271
_diffrn_reflns_limit_h_max 18
_diffrn_reflns_limit_h_min -18
_diffrn_reflns_limit_k_max 14
_diffrn_reflns_limit_k_min -14
_diffrn_reflns_limit_l_max 19
_diffrn_reflns_limit_l_min -18
_diffrn_reflns_number 8907
_diffrn_reflns_theta_full 27.50
_diffrn_reflns_theta_max 27.50
_diffrn_reflns_theta_min 3.59
_diffrn_standards_decay_% 0
_exptl_absorpt_coefficient_mu 1.498
_exptl_absorpt_correction_T_max 0.861
_exptl_absorpt_correction_T_min 0.861
_exptl_absorpt_correction_type multi-scan
_exptl_absorpt_process_details '(SADABS in SAINT-NT; Bruker, 1999)'
_exptl_crystal_colour yellow
_exptl_crystal_density_diffrn 1.536
_exptl_crystal_density_method 'not measured'
_exptl_crystal_description prism
_exptl_crystal_F_000 1120
_exptl_crystal_size_max 0.1
_exptl_crystal_size_mid 0.1
_exptl_crystal_size_min 0.1
_refine_diff_density_max 0.528
_refine_diff_density_min -0.306
_refine_ls_extinction_method none
_refine_ls_goodness_of_fit_ref 1.166
_refine_ls_hydrogen_treatment mixed
_refine_ls_matrix_type full
_refine_ls_number_parameters 145
_refine_ls_number_reflns 2718
_refine_ls_number_restraints 0
_refine_ls_restrained_S_all 1.166
_refine_ls_R_factor_all 0.0519
_refine_ls_R_factor_gt 0.0312
_refine_ls_shift/su_max 0.001
_refine_ls_shift/su_mean 0.000
_refine_ls_structure_factor_coef Fsqd
_refine_ls_weighting_details 'calc w=1/[\s^2^(Fo^2^)+(0.0297P)^2^+1.3722P] where P=(Fo^2^+2Fc^2^)/3'
_refine_ls_weighting_scheme calc
_refine_ls_wR_factor_gt 0.0699
_refine_ls_wR_factor_ref 0.0791
_reflns_number_gt 2063
_reflns_number_total 2718
_reflns_threshold_expression >2sigma(I)
_cod_data_source_file zl2105.cif
_cod_data_source_block I
_cod_original_sg_symbol_H-M 'C 2/c'
_cod_database_code 2218583
_cod_database_fobs_code 2218583

loop_
_symmetry_equiv_pos_as_xyz
'x, y, z'
'-x, y, -z+1/2'
'x+1/2, y+1/2, z'
'-x+1/2, y+1/2, -z+1/2'
'-x, -y, -z'
'x, -y, z-1/2'
'-x+1/2, -y+1/2, -z'
'x+1/2, -y+1/2, z-1/2'

loop_
_atom_site_type_symbol
_atom_site_label
_atom_site_fract_x
_atom_site_fract_y
_atom_site_fract_z
_atom_site_U_iso_or_equiv
_atom_site_adp_type
_atom_site_calc_flag
_atom_site_refinement_flags
_atom_site_occupancy
Zn Zn 0.5000 0.81308(3) 0.7500 0.03912(11) Uani d S 1
Cl Cl1 0.42368(4) 0.92732(5) 0.84063(4) 0.05165(16) Uani d . 1
Cl Cl2 0.39576(4) 0.69311(5) 0.65703(4) 0.05397(16) Uani d . 1
N N1 0.49641(13) 0.42148(17) 0.60363(12) 0.0447(4) Uani d . 1
H H1N 0.437(3) 0.478(3) 0.5901(7) 0.054 Uiso calc PR 0.50
C C1 0.57114(16) 0.4524(2) 0.66942(15) 0.0479(5) Uani d . 1
H H1 0.5699 0.5234 0.7013 0.057 Uiso calc R 1
C C2 0.64808(18) 0.3812(3) 0.68967(17) 0.0575(6) Uani d . 1
H H2 0.6992 0.4034 0.7343 0.069 Uiso calc R 1
C C3 0.64815(19) 0.2743(3) 0.64175(18) 0.0645(7) Uani d . 1
H H3 0.6995 0.2241 0.6552 0.077 Uiso calc R 1
C C4 0.57324(19) 0.2427(2) 0.57501(17) 0.0568(6) Uani d . 1
H H4 0.5732 0.1712 0.5434 0.068 Uiso calc R 1
C C5 0.49701(15) 0.3193(2) 0.55522(15) 0.0428(5) Uani d . 1
N N2 0.42142(14) 0.29509(19) 0.48707(14) 0.0515(5) Uani d . 1
H H2N 0.4271(2) 0.228(2) 0.4519(12) 0.062 Uiso calc R 1
C C6 0.33748(15) 0.3559(2) 0.46259(15) 0.0435(5) Uani d . 1
C C7 0.26855(17) 0.3177(2) 0.38963(17) 0.0533(6) Uani d . 1
H H7 0.2780 0.2514 0.3550 0.064 Uiso calc R 1
C C8 0.18643(18) 0.3801(3) 0.37007(18) 0.0602(7) Uani d . 1
H H8 0.1393 0.3559 0.3219 0.072 Uiso calc R 1
C C9 0.17357(19) 0.4798(3) 0.42241(19) 0.0640(7) Uani d . 1
H H9 0.1180 0.5224 0.4103 0.077 Uiso calc R 1
C C10 0.24470(17) 0.5133(3) 0.49185(19) 0.0612(7) Uani d . 1
H H10 0.2370 0.5805 0.5262 0.073 Uiso calc R 1
N N3 0.32622(14) 0.45227(19) 0.51276(14) 0.0508(5) Uani d . 1
H H3N 0.378(3) 0.4795(17) 0.566(3) 0.061 Uiso calc PR 0.50

loop_
_atom_site_aniso_label
_atom_site_aniso_U_11
_atom_site_aniso_U_22
_atom_site_aniso_U_33
_atom_site_aniso_U_12
_atom_site_aniso_U_13
_atom_site_aniso_U_23
Zn 0.0415(2) 0.03647(19) 0.03747(19) 0.000 0.00295(13) 0.000
Cl1 0.0604(4) 0.0447(3) 0.0527(3) 0.0036(3) 0.0181(3) -0.0025(3)
Cl2 0.0527(3) 0.0485(3) 0.0531(3) -0.0037(3) -0.0089(3) -0.0057(3)
N1 0.0472(10) 0.0473(11) 0.0400(10) 0.0084(9) 0.0093(8) 0.0012(8)
C1 0.0519(13) 0.0508(13) 0.0397(12) 0.0013(11) 0.0059(10) -0.0005(10)
C2 0.0503(14) 0.0758(18) 0.0438(13) 0.0054(13) 0.0025(10) 0.0067(13)
C3 0.0570(15) 0.0811(19) 0.0537(15) 0.0292(14) 0.0068(12) 0.0073(14)
C4 0.0635(16) 0.0573(15) 0.0494(14) 0.0217(13) 0.0103(12) -0.0014(12)
C5 0.0450(11) 0.0492(12) 0.0357(10) 0.0077(10) 0.0114(9) 0.0059(10)
N2 0.0539(12) 0.0482(12) 0.0517(12) 0.0065(9) 0.0089(9) -0.0097(9)
C6 0.0437(12) 0.0453(12) 0.0427(12) 0.0040(10) 0.0111(9) 0.0040(10)
C7 0.0550(14) 0.0547(14) 0.0486(13) 0.0022(12) 0.0062(11) -0.0063(12)
C8 0.0507(14) 0.0729(18) 0.0527(14) 0.0006(13) -0.0006(11) -0.0021(13)
C9 0.0477(14) 0.0779(19) 0.0627(16) 0.0164(13) 0.0016(12) -0.0026(14)
C10 0.0524(14) 0.0685(17) 0.0607(16) 0.0195(13) 0.0061(12) -0.0118(14)
N3 0.0457(11) 0.0574(12) 0.0478(11) 0.0096(9) 0.0050(9) -0.0066(10)

loop_
_atom_type_symbol
_atom_type_description
_atom_type_scat_dispersion_real
_atom_type_scat_dispersion_imag
_atom_type_scat_source
C C 0.0033 0.0016 'International Tables Vol C Tables 4.2.6.8 and 6.1.1.4'
H H 0.0000 0.0000 'International Tables Vol C Tables 4.2.6.8 and 6.1.1.4'
N N 0.0061 0.0033 'International Tables Vol C Tables 4.2.6.8 and 6.1.1.4'
Cl Cl 0.1484 0.1585 'International Tables Vol C Tables 4.2.6.8 and 6.1.1.4'
Zn Zn 0.2839 1.4301 'International Tables Vol C Tables 4.2.6.8 and 6.1.1.4'

loop_
_geom_angle_atom_site_label_1
_geom_angle_atom_site_label_2
_geom_angle_atom_site_label_3
_geom_angle_site_symmetry_1
_geom_angle_site_symmetry_3
_geom_angle
Cl2 Zn Cl2 . 2_656 107.54(4)
Cl2 Zn Cl1 . 2_656 108.90(3)
Cl2 Zn Cl1 2_656 2_656 109.79(3)
Cl2 Zn Cl1 . . 109.79(3)
Cl2 Zn Cl1 2_656 . 108.90(3)
Cl1 Zn Cl1 2_656 . 111.82(4)
C5 N1 C1 . . 120.5(2)
C5 N1 H1N . . 119.7
C1 N1 H1N . . 119.7
N1 C1 C2 . . 121.4(2)
N1 C1 H1 . . 119.3
C2 C1 H1 . . 119.3
C1 C2 C3 . . 118.4(2)
C1 C2 H2 . . 120.8
C3 C2 H2 . . 120.8
C4 C3 C2 . . 120.6(2)
C4 C3 H3 . . 119.7
C2 C3 H3 . . 119.7
C3 C4 C5 . . 119.0(2)
C3 C4 H4 . . 120.5
C5 C4 H4 . . 120.5
N1 C5 N2 . . 118.03(19)
N1 C5 C4 . . 120.1(2)
N2 C5 C4 . . 121.9(2)
C5 N2 C6 . . 129.7(2)
C5 N2 H2N . . 115.2
C6 N2 H2N . . 115.2
N3 C6 N2 . . 116.8(2)
N3 C6 C7 . . 121.9(2)
N2 C6 C7 . . 121.3(2)
C8 C7 C6 . . 118.5(2)
C8 C7 H7 . . 120.8
C6 C7 H7 . . 120.8
C7 C8 C9 . . 120.1(2)
C7 C8 H8 . . 120.0
C9 C8 H8 . . 120.0
C10 C9 C8 . . 118.2(2)
C10 C9 H9 . . 120.9
C8 C9 H9 . . 120.9
N3 C10 C9 . . 122.6(2)
N3 C10 H10 . . 118.7
C9 C10 H10 . . 118.7
C6 N3 C10 . . 118.6(2)
C6 N3 H3N . . 120.7
C10 N3 H3N . . 120.7

loop_
_geom_bond_atom_site_label_1
_geom_bond_atom_site_label_2
_geom_bond_site_symmetry_2
_geom_bond_distance
Zn Cl2 . 2.2856(8)
Zn Cl2 2_656 2.2856(8)
Zn Cl1 2_656 2.2949(7)
Zn Cl1 . 2.2949(7)
N1 C5 . 1.355(3)
N1 C1 . 1.360(3)
N1 H1N . 1.0584
C1 C2 . 1.366(3)
C1 H1 . 0.9300
C2 C3 . 1.397(4)
C2 H2 . 0.9300
C3 C4 . 1.371(4)
C3 H3 . 0.9300
C4 C5 . 1.395(3)
C4 H4 . 0.9300
C5 N2 . 1.371(3)
N2 C6 . 1.391(3)
N2 H2N . 0.9333
C6 N3 . 1.342(3)
C6 C7 . 1.394(3)
C7 C8 . 1.373(4)
C7 H7 . 0.9300
C8 C9 . 1.396(4)
C8 H8 . 0.9300
C9 C10 . 1.365(4)
C9 H9 . 0.9300
C10 N3 . 1.359(3)
C10 H10 . 0.9300
N3 H3N . 1.0328

loop_
_geom_hbond_atom_site_label_D
_geom_hbond_atom_site_label_H
_geom_hbond_atom_site_label_A
_geom_hbond_site_symmetry_A
_geom_hbond_distance_DH
_geom_hbond_distance_HA
_geom_hbond_distance_DA
_geom_hbond_angle_DHA
N1 H1N N3 . 1.06 1.82 2.612(3) 128.5
N3 H3N N1 . 1.03 1.83 2.612(3) 129.9
N1 H1N Cl2 . 1.06 2.727 3.548(2) 133.8
N3 H3N Cl2 . 1.03 2.743 3.477(3) 128.5
N2 H2N Cl1 6_565 0.93 2.39000 3.313(3) 169.8

loop_
_geom_torsion_atom_site_label_1
_geom_torsion_atom_site_label_2
_geom_torsion_atom_site_label_3
_geom_torsion_atom_site_label_4
_geom_torsion
C5 N1 C1 C2 -1.0(3)
N1 C1 C2 C3 -0.7(4)
C1 C2 C3 C4 1.0(4)
C2 C3 C4 C5 0.4(4)
C1 N1 C5 N2 -177.3(2)
C1 N1 C5 C4 2.4(3)
C3 C4 C5 N1 -2.1(4)
C3 C4 C5 N2 177.6(2)
N1 C5 N2 C6 -5.5(4)
C4 C5 N2 C6 174.7(2)
C5 N2 C6 N3 -1.0(4)
C5 N2 C6 C7 179.3(2)
N3 C6 C7 C8 -1.0(4)
N2 C6 C7 C8 178.7(2)
C6 C7 C8 C9 0.4(4)
C7 C8 C9 C10 0.7(4)
C8 C9 C10 N3 -1.2(5)
N2 C6 N3 C10 -179.1(2)
C7 C6 N3 C10 0.6(4)
C9 C10 N3 C6 0.6(4)
